data_2002203
loop_
_publ_author_name
'Scheunemann, K'
'Mueller-Buschbaum, Hk'

_publ_section_title 'Zur Kristallstruktur von Ca2 Nb2 O7'
_journal_name_full 'Journal of Inorganic and Nuclear Chemistry'
_journal_page_first 1965
_journal_page_last 1970
_journal_paper_doi 10.1016/0022-1902(74)80709-8
_journal_volume 36
_journal_year 1974
_chemical_formula_structural 'Ca2 (Nb2 O7)'
_chemical_formula_sum 'Ca2 Nb2 O7'
_chemical_name_systematic 'Dicalcium diniobate'
_space_group_IT_number 33
_symmetry_cell_setting orthorhombic
_symmetry_Int_Tables_number 33
_symmetry_space_group_name_Hall 'P -2ac -2n'
_symmetry_space_group_name_H-M 'P n 21 a'
_cell_angle_alpha 90
_cell_angle_beta 90
_cell_angle_gamma 90
_cell_formula_units_Z 8
_cell_length_a 26.45699
_cell_length_b 5.501
_cell_length_c 7.692
_cell_volume 1119.5
_refine_ls_R_factor_all 0.056
_cod_database_code 2002203

loop_
_symmetry_equiv_pos_as_xyz
x,y,z
-x,1/2+y,-z
1/2-x,1/2+y,1/2+z
1/2+x,y,1/2-z

loop_
_atom_site_label
_atom_site_type_symbol
_atom_site_symmetry_multiplicity
_atom_site_Wyckoff_symbol
_atom_site_fract_x
_atom_site_fract_y
_atom_site_fract_z
_atom_site_occupancy
_atom_site_attached_hydrogens
_atom_site_calc_flag
Ca1 Ca2+ 4 a 0.0511 0.2645 0.3788 1. 0 d
Ca2 Ca2+ 4 a 0.19 0.7378 0.3741 1. 0 d
Ca3 Ca2+ 4 a 0.2949 0.2478 0.3739 1. 0 d
Ca4 Ca2+ 4 a 0.4658 0.8313 0.3748 1. 0 d
Nb1 Nb5+ 4 a 0.0885 0.7702 0.118 1. 0 d
Nb2 Nb5+ 4 a 0.1925 0.25 0.1281 1. 0 d
Nb3 Nb5+ 4 a 0.3085 0.748 0.1205 1. 0 d
Nb4 Nb5+ 4 a 0.4128 0.2745 0.1262 1. 0 d
O1 O2- 4 a 0.036 0.55 0.157 1. 0 d
O2 O2- 4 a 0.048 0.039 0.096 1. 0 d
O3 O2- 4 a 0.099 0.834 0.377 1. 0 d
O4 O2- 4 a 0.138 0.444 0.181 1. 0 d
O5 O2- 4 a 0.159 0.933 0.103 1. 0 d
O6 O2- 4 a 0.207 0.151 0.377 1. 0 d
O7 O2- 4 a 0.24 0.526 0.166 1. 0 d
O8 O2- 4 a 0.261 0.024 0.087 1. 0 d
O9 O2- 4 a 0.304 0.813 0.375 1. 0 d
O10 O2- 4 a 0.341 0.434 0.145 1. 0 d
O11 O2- 4 a 0.364 0.939 0.07 1. 0 d
O12 O2- 4 a 0.402 0.172 0.375 1. 0 d
O13 O2- 4 a 0.444 0.545 0.161 1. 0 d
O14 O2- 4 a 0.469 0.067 0.104 1. 0 d

loop_
_atom_type_symbol
_atom_type_oxidation_number
Ca2+ 2.000
Nb5+ 5.000
O2- -2.000
